data_7045592
loop_
_publ_author_name
'Bartalucci, Niccol\`o'
'Bortoluzzi, Marco'
'Pampaloni, Guido'
'Pinzino, Calogero'
'Zacchini, Stefano'
'Marchetti, Fabio'

_publ_section_title
;
 Stable coordination complexes of \a-diimines with Nb(v) and Ta(v)
 halides.
;
_journal_issue 10
_journal_name_full 'Dalton transactions (Cambridge, England : 2003)'
_journal_page_first 3346
_journal_page_last 3355
_journal_paper_doi 10.1039/c8dt00122g
_journal_volume 47
_journal_year 2018
_chemical_formula_sum 'C26 H36 Cl3 N2 Nb O'
_chemical_formula_weight 591.83
_space_group_crystal_system orthorhombic
_space_group_IT_number 62
_space_group_name_Hall '-P 2ac 2n'
_space_group_name_H-M_alt 'P n m a'
_symmetry_space_group_name_Hall '-P 2ac 2n'
_symmetry_space_group_name_H-M 'P n m a'
_atom_sites_solution_hydrogens geom
_audit_creation_method SHELXL-2014/7
_audit_update_record
;
2018-01-04 deposited with the CCDC.
2018-01-24 downloaded from the CCDC.
;
_cell_angle_alpha 90
_cell_angle_beta 90
_cell_angle_gamma 90
_cell_formula_units_Z 4
_cell_length_a 12.5172(8)
_cell_length_b 21.3437(14)
_cell_length_c 10.4112(6)
_cell_measurement_reflns_used 5773
_cell_measurement_temperature 100(2)
_cell_measurement_theta_max 29.007
_cell_measurement_theta_min 2.376
_cell_volume 2781.5(3)
_computing_cell_refinement 'APEX3 (Bruker AXS, 2015)'
_computing_data_collection 'APEX3 (Bruker AXS, 2015)'
_computing_data_reduction 'SAINT (Bruker AXS, 2015)'
_computing_molecular_graphics 'ORTEPIII (Johnson, 1996)'
_computing_publication_material 'XCIF 2014/2 (Bruker AXS, 2014)'
_computing_structure_refinement 'SHELXL-2014/7 (Sheldrick, 2014)'
_computing_structure_solution 'SHELXT (Sheldrick, 2015)'
_diffrn_ambient_temperature 100(2)
_diffrn_measured_fraction_theta_full 1.000
_diffrn_measured_fraction_theta_max 1.000
_diffrn_measurement_device_type 'CCD area detector'
_diffrn_measurement_method 'phi and omega scans'
_diffrn_radiation_monochromator graphite
_diffrn_radiation_source 'fine-focus sealed tube'
_diffrn_radiation_type MoK\a
_diffrn_radiation_wavelength 0.71073
_diffrn_reflns_av_R_equivalents 0.0903
_diffrn_reflns_av_unetI/netI 0.0339
_diffrn_reflns_Laue_measured_fraction_full 1.000
_diffrn_reflns_Laue_measured_fraction_max 1.000
_diffrn_reflns_limit_h_max 14
_diffrn_reflns_limit_h_min -14
_diffrn_reflns_limit_k_max 25
_diffrn_reflns_limit_k_min -25
_diffrn_reflns_limit_l_max 12
_diffrn_reflns_limit_l_min -12
_diffrn_reflns_number 37999
_diffrn_reflns_point_group_measured_fraction_full 1.000
_diffrn_reflns_point_group_measured_fraction_max 1.000
_diffrn_reflns_theta_full 24.996
_diffrn_reflns_theta_max 24.996
_diffrn_reflns_theta_min 1.908
_exptl_absorpt_coefficient_mu 0.742
_exptl_absorpt_correction_T_max 0.9431
_exptl_absorpt_correction_T_min 0.9033
_exptl_absorpt_correction_type empirical
_exptl_absorpt_process_details
; 
 Data were corrected for Lorentz polarization and absorption
 effects (empirical absorption correction SADABS).
 R(int) =  0.1503 (selected reflections only, before parameter refinement)
 R(int) =  0.0720 (selected reflections only, after parameter refinement)
;
_exptl_crystal_colour orange
_exptl_crystal_density_diffrn 1.413
_exptl_crystal_description needle
_exptl_crystal_F_000 1224
_exptl_crystal_size_max 0.140
_exptl_crystal_size_mid 0.120
_exptl_crystal_size_min 0.080
_refine_diff_density_max 0.896
_refine_diff_density_min -1.294
_refine_diff_density_rms 0.094
_refine_ls_extinction_coef 0.0012(3)
_refine_ls_extinction_expression Fc^*^=kFc[1+0.001xFc^2^\l^3^/sin(2\q)]^-1/4^
_refine_ls_extinction_method 'SHELXL-2014/7 (Sheldrick 2014'
_refine_ls_goodness_of_fit_ref 1.093
_refine_ls_hydrogen_treatment constr
_refine_ls_matrix_type full
_refine_ls_number_parameters 164
_refine_ls_number_reflns 2528
_refine_ls_number_restraints 1
_refine_ls_restrained_S_all 1.099
_refine_ls_R_factor_all 0.0700
_refine_ls_R_factor_gt 0.0475
_refine_ls_shift/su_max 0.000
_refine_ls_shift/su_mean 0.000
_refine_ls_structure_factor_coef Fsqd
_refine_ls_weighting_details 'w=1/[\s^2^(Fo^2^)+(0.0427P)^2^+10.1718P] where P=(Fo^2^+2Fc^2^)/3'
_refine_ls_weighting_scheme calc
_refine_ls_wR_factor_gt 0.1064
_refine_ls_wR_factor_ref 0.1250
_reflns_Friedel_coverage 0.000
_reflns_number_gt 1956
_reflns_number_total 2528
_reflns_threshold_expression 'I > 2\s(I)'
_cod_data_source_file c8dt00122g2.cif
_cod_data_source_block 6
_cod_depositor_comments 'Adding full bibliography for 7045585--7045593.cif.'
_cod_database_code 7045592
_shelx_shelxl_version_number 2014/7
_shelx_space_group_comment
;
The symmetry employed for this shelxl refinement is uniquely defined
by the following loop, which should always be used as a source of
symmetry information in preference to the above space-group names.
They are only intended as comments.
;
_shelx_estimated_absorpt_t_min 0.903
_shelx_estimated_absorpt_t_max 0.943

loop_
_space_group_symop_operation_xyz
'x, y, z'
'-x+1/2, -y, z+1/2'
'-x, y+1/2, -z'
'x+1/2, -y+1/2, -z+1/2'
'-x, -y, -z'
'x-1/2, y, -z-1/2'
'x, -y-1/2, z'
'-x-1/2, y-1/2, z-1/2'

loop_
_atom_site_label
_atom_site_type_symbol
_atom_site_fract_x
_atom_site_fract_y
_atom_site_fract_z
_atom_site_U_iso_or_equiv
_atom_site_adp_type
_atom_site_occupancy
_atom_site_site_symmetry_order
_atom_site_calc_flag
_atom_site_refinement_flags_posn
_atom_site_refinement_flags_adp
_atom_site_refinement_flags_occupancy
_atom_site_disorder_assembly
_atom_site_disorder_group
Nb1 Nb 1.05785(4) 0.2500 0.10028(6) 0.0412(3) Uani 1 2 d S TU P . .
O1 O 1.1314(7) 0.3265(4) 0.0985(8) 0.0327(19) Uani 0.5 1 d . . P A 1
Cl1 Cl 1.1850(2) 0.31926(14) 0.0887(3) 0.0304(6) Uani 0.5 1 d . . P A 2
Cl2 Cl 1.01315(12) 0.2500 -0.11810(14) 0.0301(4) Uani 1 2 d S T P A .
Cl3 Cl 1.04074(11) 0.2500 0.32869(13) 0.0222(3) Uani 1 2 d S T P A .
N1 N 0.9004(3) 0.31515(15) 0.1153(3) 0.0201(7) Uani 1 1 d . U . . .
C1 C 0.8144(3) 0.28440(18) 0.1381(3) 0.0177(8) Uani 1 1 d . . . . .
H1 H 0.7500 0.3064 0.1551 0.021 Uiso 1 1 calc R U . . .
C2 C 0.8867(3) 0.38119(18) 0.0876(4) 0.0180(8) Uani 1 1 d . . . . .
C3 C 0.9262(3) 0.42673(18) 0.1726(4) 0.0196(9) Uani 1 1 d . . . . .
C4 C 0.9078(3) 0.48926(19) 0.1425(4) 0.0226(9) Uani 1 1 d . . . . .
H4 H 0.9334 0.5209 0.1988 0.027 Uiso 1 1 calc R U . . .
C5 C 0.8533(3) 0.5066(2) 0.0329(4) 0.0241(9) Uani 1 1 d . . . . .
H5 H 0.8412 0.5497 0.0148 0.029 Uiso 1 1 calc R U . . .
C6 C 0.8163(3) 0.46110(19) -0.0506(4) 0.0217(9) Uani 1 1 d . . . . .
H6 H 0.7796 0.4735 -0.1263 0.026 Uiso 1 1 calc R U . . .
C7 C 0.8316(3) 0.39743(18) -0.0265(4) 0.0188(8) Uani 1 1 d . . . . .
C8 C 0.9814(3) 0.4093(2) 0.2976(4) 0.0230(9) Uani 1 1 d . . . . .
H8 H 0.9962 0.3632 0.2953 0.028 Uiso 1 1 calc R U . . .
C9 C 1.0881(4) 0.4431(2) 0.3140(5) 0.0445(13) Uani 1 1 d . . . . .
H9A H 1.1338 0.4345 0.2397 0.067 Uiso 1 1 calc R U . . .
H9B H 1.0756 0.4883 0.3206 0.067 Uiso 1 1 calc R U . . .
H9C H 1.1233 0.4282 0.3923 0.067 Uiso 1 1 calc R U . . .
C10 C 0.9091(5) 0.4219(4) 0.4116(5) 0.071(2) Uani 1 1 d . . . . .
H10A H 0.9462 0.4103 0.4910 0.107 Uiso 1 1 calc R U . . .
H10B H 0.8908 0.4665 0.4141 0.107 Uiso 1 1 calc R U . . .
H10C H 0.8437 0.3970 0.4033 0.107 Uiso 1 1 calc R U . . .
C11 C 0.7901(3) 0.35055(19) -0.1252(4) 0.0232(9) Uani 1 1 d . . . . .
H11 H 0.8151 0.3079 -0.0991 0.028 Uiso 1 1 calc R U . . .
C12 C 0.6664(3) 0.3497(2) -0.1278(4) 0.0306(10) Uani 1 1 d . . . . .
H12A H 0.6418 0.3192 -0.1918 0.046 Uiso 1 1 calc R U . . .
H12B H 0.6393 0.3378 -0.0429 0.046 Uiso 1 1 calc R U . . .
H12C H 0.6397 0.3914 -0.1502 0.046 Uiso 1 1 calc R U . . .
C13 C 0.8343(4) 0.3640(2) -0.2591(4) 0.0323(11) Uani 1 1 d . . . . .
H13A H 0.8062 0.3332 -0.3200 0.049 Uiso 1 1 calc R U . . .
H13B H 0.8128 0.4062 -0.2860 0.049 Uiso 1 1 calc R U . . .
H13C H 0.9125 0.3614 -0.2573 0.049 Uiso 1 1 calc R U . . .

loop_
_atom_site_aniso_label
_atom_site_aniso_U_11
_atom_site_aniso_U_22
_atom_site_aniso_U_33
_atom_site_aniso_U_23
_atom_site_aniso_U_13
_atom_site_aniso_U_12
Nb1 0.0120(3) 0.0917(6) 0.0200(3) 0.000 0.0015(2) 0.000
O1 0.025(4) 0.032(4) 0.041(4) -0.004(3) 0.010(4) -0.006(4)
Cl1 0.0278(14) 0.0334(14) 0.0300(13) 0.0064(10) 0.0011(13) -0.0136(14)
Cl2 0.0236(7) 0.0472(10) 0.0196(7) 0.000 0.0046(6) 0.000
Cl3 0.0203(7) 0.0256(7) 0.0206(7) 0.000 -0.0035(5) 0.000
N1 0.0280(16) 0.0213(17) 0.0111(15) -0.0010(14) -0.0023(13) -0.0075(11)
C1 0.017(2) 0.024(2) 0.0130(18) 0.0007(16) 0.0026(15) -0.0004(16)
C2 0.0153(19) 0.020(2) 0.019(2) 0.0015(16) 0.0045(15) 0.0000(16)
C3 0.018(2) 0.018(2) 0.022(2) 0.0000(17) 0.0019(16) 0.0009(16)
C4 0.022(2) 0.021(2) 0.025(2) -0.0038(17) -0.0010(17) -0.0042(17)
C5 0.024(2) 0.023(2) 0.026(2) 0.0048(18) 0.0029(17) 0.0015(18)
C6 0.020(2) 0.024(2) 0.021(2) 0.0032(17) -0.0014(16) 0.0022(17)
C7 0.0164(19) 0.018(2) 0.022(2) 0.0013(16) 0.0018(16) -0.0005(16)
C8 0.025(2) 0.024(2) 0.020(2) -0.0014(17) -0.0038(17) -0.0006(17)
C9 0.044(3) 0.047(3) 0.042(3) 0.012(2) -0.021(2) -0.015(3)
C10 0.037(3) 0.153(7) 0.024(3) 0.018(3) 0.006(2) 0.030(4)
C11 0.027(2) 0.023(2) 0.020(2) 0.0007(17) -0.0034(17) 0.0004(18)
C12 0.029(2) 0.033(2) 0.030(2) -0.001(2) -0.0098(19) -0.003(2)
C13 0.044(3) 0.032(2) 0.021(2) 0.0005(19) -0.001(2) 0.002(2)

loop_
_atom_type_symbol
_atom_type_description
_atom_type_scat_dispersion_real
_atom_type_scat_dispersion_imag
_atom_type_scat_source
C C 0.0033 0.0016 'International Tables Vol C Tables 4.2.6.8 and 6.1.1.4'
H H 0.0000 0.0000 'International Tables Vol C Tables 4.2.6.8 and 6.1.1.4'
N N 0.0061 0.0033 'International Tables Vol C Tables 4.2.6.8 and 6.1.1.4'
O O 0.0106 0.0060 'International Tables Vol C Tables 4.2.6.8 and 6.1.1.4'
Cl Cl 0.1484 0.1585 'International Tables Vol C Tables 4.2.6.8 and 6.1.1.4'
Nb Nb -2.0727 0.6215 'International Tables Vol C Tables 4.2.6.8 and 6.1.1.4'

loop_
_geom_angle_atom_site_label_1
_geom_angle_atom_site_label_2
_geom_angle_atom_site_label_3
_geom_angle
_geom_angle_site_symmetry_1
_geom_angle_site_symmetry_3
O1 Nb1 O1 121.1(5) 7_565 .
Cl1 Nb1 Cl1 85.60(17) . 7_565
O1 Nb1 Cl2 96.2(3) 7_565 .
O1 Nb1 Cl2 96.2(3) . .
Cl1 Nb1 Cl2 96.94(8) . .
Cl1 Nb1 Cl2 96.94(8) 7_565 .
O1 Nb1 Cl3 93.1(3) 7_565 .
O1 Nb1 Cl3 93.1(3) . .
Cl1 Nb1 Cl3 96.95(8) . .
Cl1 Nb1 Cl3 96.95(8) 7_565 .
Cl2 Nb1 Cl3 161.03(6) . .
O1 Nb1 N1 84.3(3) 7_565 7_565
O1 Nb1 N1 154.5(3) . 7_565
Cl1 Nb1 N1 172.32(12) . 7_565
Cl1 Nb1 N1 102.08(11) 7_565 7_565
Cl2 Nb1 N1 82.42(8) . 7_565
Cl3 Nb1 N1 82.08(8) . 7_565
O1 Nb1 N1 154.5(3) 7_565 .
O1 Nb1 N1 84.3(3) . .
Cl1 Nb1 N1 102.08(11) . .
Cl1 Nb1 N1 172.32(12) 7_565 .
Cl2 Nb1 N1 82.42(8) . .
Cl3 Nb1 N1 82.08(8) . .
N1 Nb1 N1 70.25(15) 7_565 .
C1 N1 C2 115.8(3) . .
C1 N1 Nb1 113.7(3) . .
C2 N1 Nb1 130.0(2) . .
N1 C1 C1 120.8(2) . 7_565
N1 C1 H1 119.6 . .
C1 C1 H1 119.6 7_565 .
C3 C2 C7 122.0(3) . .
C3 C2 N1 120.4(3) . .
C7 C2 N1 117.6(3) . .
C4 C3 C2 117.6(4) . .
C4 C3 C8 120.3(4) . .
C2 C3 C8 122.0(3) . .
C5 C4 C3 121.7(4) . .
C5 C4 H4 119.1 . .
C3 C4 H4 119.1 . .
C4 C5 C6 119.8(4) . .
C4 C5 H5 120.1 . .
C6 C5 H5 120.1 . .
C5 C6 C7 121.7(4) . .
C5 C6 H6 119.1 . .
C7 C6 H6 119.1 . .
C6 C7 C2 117.1(4) . .
C6 C7 C11 118.1(3) . .
C2 C7 C11 124.8(3) . .
C10 C8 C3 110.8(4) . .
C10 C8 C9 110.5(4) . .
C3 C8 C9 112.2(4) . .
C10 C8 H8 107.7 . .
C3 C8 H8 107.7 . .
C9 C8 H8 107.7 . .
C8 C9 H9A 109.5 . .
C8 C9 H9B 109.5 . .
H9A C9 H9B 109.5 . .
C8 C9 H9C 109.5 . .
H9A C9 H9C 109.5 . .
H9B C9 H9C 109.5 . .
C8 C10 H10A 109.5 . .
C8 C10 H10B 109.5 . .
H10A C10 H10B 109.5 . .
C8 C10 H10C 109.5 . .
H10A C10 H10C 109.5 . .
H10B C10 H10C 109.5 . .
C7 C11 C13 111.6(3) . .
C7 C11 C12 111.1(3) . .
C13 C11 C12 110.5(4) . .
C7 C11 H11 107.8 . .
C13 C11 H11 107.8 . .
C12 C11 H11 107.8 . .
C11 C12 H12A 109.5 . .
C11 C12 H12B 109.5 . .
H12A C12 H12B 109.5 . .
C11 C12 H12C 109.5 . .
H12A C12 H12C 109.5 . .
H12B C12 H12C 109.5 . .
C11 C13 H13A 109.5 . .
C11 C13 H13B 109.5 . .
H13A C13 H13B 109.5 . .
C11 C13 H13C 109.5 . .
H13A C13 H13C 109.5 . .
H13B C13 H13C 109.5 . .

loop_
_geom_bond_atom_site_label_1
_geom_bond_atom_site_label_2
_geom_bond_distance
_geom_bond_site_symmetry_2
Nb1 O1 1.874(8) 7_565
Nb1 O1 1.874(8) .
Nb1 Cl1 2.176(3) .
Nb1 Cl1 2.176(3) 7_565
Nb1 Cl2 2.3415(16) .
Nb1 Cl3 2.3876(15) .
Nb1 N1 2.417(4) 7_565
Nb1 N1 2.417(4) .
N1 C1 1.283(5) .
N1 C2 1.449(5) .
C1 C1 1.469(8) 7_565
C1 H1 0.9500 .
C2 C3 1.404(5) .
C2 C7 1.417(5) .
C3 C4 1.390(6) .
C3 C8 1.520(5) .
C4 C5 1.380(6) .
C4 H4 0.9500 .
C5 C6 1.383(6) .
C5 H5 0.9500 .
C6 C7 1.395(6) .
C6 H6 0.9500 .
C7 C11 1.526(5) .
C8 C10 1.516(6) .
C8 C9 1.528(6) .
C8 H8 1.0000 .
C9 H9A 0.9800 .
C9 H9B 0.9800 .
C9 H9C 0.9800 .
C10 H10A 0.9800 .
C10 H10B 0.9800 .
C10 H10C 0.9800 .
C11 C13 1.528(6) .
C11 C12 1.548(6) .
C11 H11 1.0000 .
C12 H12A 0.9800 .
C12 H12B 0.9800 .
C12 H12C 0.9800 .
C13 H13A 0.9800 .
C13 H13B 0.9800 .
C13 H13C 0.9800 .

loop_
_geom_torsion_atom_site_label_1
_geom_torsion_atom_site_label_2
_geom_torsion_atom_site_label_3
_geom_torsion_atom_site_label_4
_geom_torsion
_geom_torsion_site_symmetry_4
C2 N1 C1 C1 165.9(2) 7_565
Nb1 N1 C1 C1 -7.0(3) 7_565
C1 N1 C2 C3 113.8(4) .
Nb1 N1 C2 C3 -74.8(4) .
C1 N1 C2 C7 -65.6(4) .
Nb1 N1 C2 C7 105.9(4) .
C7 C2 C3 C4 1.1(6) .
N1 C2 C3 C4 -178.2(4) .
C7 C2 C3 C8 177.5(4) .
N1 C2 C3 C8 -1.8(6) .
C2 C3 C4 C5 -0.3(6) .
C8 C3 C4 C5 -176.8(4) .
C3 C4 C5 C6 -0.6(6) .
C4 C5 C6 C7 0.7(6) .
C5 C6 C7 C2 0.1(6) .
C5 C6 C7 C11 -178.8(4) .
C3 C2 C7 C6 -1.0(6) .
N1 C2 C7 C6 178.3(3) .
C3 C2 C7 C11 177.8(4) .
N1 C2 C7 C11 -2.8(6) .
C4 C3 C8 C10 70.3(6) .
C2 C3 C8 C10 -106.0(5) .
C4 C3 C8 C9 -53.7(5) .
C2 C3 C8 C9 130.0(4) .
C6 C7 C11 C13 55.0(5) .
C2 C7 C11 C13 -123.8(4) .
C6 C7 C11 C12 -68.8(5) .
C2 C7 C11 C12 112.4(4) .
